data_7061820
loop_
_publ_author_name
'Kumar, Sunil'
Priyasha,
'Das, Dinabandhu'

_publ_section_title
;
 Molecular tiltation and supramolecular interactions induced uniaxial NTE
 and biaxial PTE in bis-imidazole-based co-crystals
;
_journal_issue 38
_journal_name_full 'New Journal of Chemistry'
_journal_page_first 18465
_journal_page_last 18470
_journal_paper_doi 10.1039/D2NJ03717C
_journal_volume 46
_journal_year 2022
_chemical_formula_sum 'C22 H20 N4 O4'
_chemical_formula_weight 404.42
_space_group_crystal_system monoclinic
_space_group_IT_number 15
_space_group_name_Hall '-C 2yc'
_space_group_name_H-M_alt 'C 1 2/c 1'
_atom_sites_solution_hydrogens mixed
_audit_creation_method SHELXL-2018/3
_audit_update_record
;
2022-07-16 deposited with the CCDC.	2022-09-06 downloaded from the CCDC.
;
_cell_angle_alpha 90
_cell_angle_beta 106.380(4)
_cell_angle_gamma 90
_cell_formula_units_Z 4
_cell_length_a 28.607(3)
_cell_length_b 6.7015(8)
_cell_length_c 11.2320(13)
_cell_measurement_reflns_used 9853
_cell_measurement_temperature 400(2)
_cell_measurement_theta_max 26.37
_cell_measurement_theta_min 2.97
_cell_volume 2065.9(4)
_computing_cell_refinement 'Bruker SAINT'
_computing_data_collection 'Bruker APEX3'
_computing_data_reduction 'Bruker SAINT'
_computing_molecular_graphics 'Xseed-2017 (Barbour, 2017)'
_computing_structure_refinement 'SHELXL-2018/3 (Sheldrick, 2018)'
_computing_structure_solution 'SHELXT 2018/2 (Sheldrick, 2018)'
_diffrn_ambient_temperature 400(2)
_diffrn_measured_fraction_theta_full 0.990
_diffrn_measured_fraction_theta_max 0.989
_diffrn_measurement_device_type 'Bruker APEX-III Photon-II detector'
_diffrn_measurement_method 'phi and omega scan'
_diffrn_radiation_type MoK\a
_diffrn_radiation_wavelength 0.71073
_diffrn_reflns_av_R_equivalents 0.0319
_diffrn_reflns_av_unetI/netI 0.0120
_diffrn_reflns_Laue_measured_fraction_full 0.990
_diffrn_reflns_Laue_measured_fraction_max 0.989
_diffrn_reflns_limit_h_max 36
_diffrn_reflns_limit_h_min -38
_diffrn_reflns_limit_k_max 8
_diffrn_reflns_limit_k_min -8
_diffrn_reflns_limit_l_max 14
_diffrn_reflns_limit_l_min -14
_diffrn_reflns_number 45366
_diffrn_reflns_point_group_measured_fraction_full 0.990
_diffrn_reflns_point_group_measured_fraction_max 0.989
_diffrn_reflns_theta_full 25.000
_diffrn_reflns_theta_max 28.363
_diffrn_reflns_theta_min 2.969
_diffrn_source microfocus
_exptl_absorpt_coefficient_mu 0.092
_exptl_absorpt_correction_T_max 0.7457
_exptl_absorpt_correction_T_min 0.6837
_exptl_absorpt_correction_type multi-scan
_exptl_absorpt_process_details SADABS
_exptl_crystal_colour colorless
_exptl_crystal_density_diffrn 1.300
_exptl_crystal_description block
_exptl_crystal_F_000 848
_exptl_crystal_size_max 0.480
_exptl_crystal_size_mid 0.190
_exptl_crystal_size_min 0.180
_refine_diff_density_max 0.146
_refine_diff_density_min -0.115
_refine_diff_density_rms 0.026
_refine_ls_extinction_method none
_refine_ls_goodness_of_fit_ref 1.077
_refine_ls_hydrogen_treatment mixed
_refine_ls_matrix_type full
_refine_ls_number_parameters 152
_refine_ls_number_reflns 2558
_refine_ls_number_restraints 0
_refine_ls_restrained_S_all 1.077
_refine_ls_R_factor_all 0.0584
_refine_ls_R_factor_gt 0.0475
_refine_ls_shift/su_max 0.000
_refine_ls_shift/su_mean 0.000
_refine_ls_structure_factor_coef Fsqd
_refine_ls_weighting_details 'w=1/[\s^2^(Fo^2^)+(0.0485P)^2^+0.8874P] where P=(Fo^2^+2Fc^2^)/3'
_refine_ls_weighting_scheme calc
_refine_ls_wR_factor_gt 0.1155
_refine_ls_wR_factor_ref 0.1255
_reflns_Friedel_coverage 0.000
_reflns_number_gt 2124
_reflns_number_total 2558
_reflns_threshold_expression 'I > 2\s(I)'
_cod_data_source_file d2nj03717c2.cif
_cod_data_source_block BIMB-TA_400K
_cod_depositor_comments 'Adding full bibliography for 7061809--7061825.cif.'
_cod_original_sg_symbol_H-M 'C 2/c'
_cod_database_code 7061820
_shelx_shelxl_version_number 2018/3
_shelx_space_group_comment
;
The symmetry employed for this shelxl refinement is uniquely defined
by the following loop, which should always be used as a source of
symmetry information in preference to the above space-group names.
They are only intended as comments.
;
_shelx_estimated_absorpt_t_min 0.957
_shelx_estimated_absorpt_t_max 0.984

loop_
_space_group_symop_operation_xyz
'x, y, z'
'-x, y, -z+1/2'
'x+1/2, y+1/2, z'
'-x+1/2, y+1/2, -z+1/2'
'-x, -y, -z'
'x, -y, z-1/2'
'-x+1/2, -y+1/2, -z'
'x+1/2, -y+1/2, z-1/2'

loop_
_atom_site_label
_atom_site_type_symbol
_atom_site_fract_x
_atom_site_fract_y
_atom_site_fract_z
_atom_site_U_iso_or_equiv
_atom_site_adp_type
_atom_site_occupancy
_atom_site_site_symmetry_order
_atom_site_calc_flag
_atom_site_refinement_flags_posn
_atom_site_refinement_flags_adp
_atom_site_refinement_flags_occupancy
_atom_site_disorder_assembly
_atom_site_disorder_group
O1 O 0.30062(4) 0.21771(18) 0.14064(10) 0.0697(3) Uani 1 1 d . . . . .
O2 O 0.33814(5) 0.14586(19) -0.00224(12) 0.0799(4) Uani 1 1 d . . . . .
N2 N 0.39518(4) 0.80896(19) 0.24567(11) 0.0590(3) Uani 1 1 d . . . . .
N1 N 0.36040(5) 0.5208(2) 0.18792(13) 0.0688(4) Uani 1 1 d . . . . .
C9 C 0.45576(5) 0.9957(2) 0.40686(13) 0.0548(3) Uani 1 1 d . . . . .
C2 C 0.24644(5) -0.1275(2) 0.09615(13) 0.0593(4) Uani 1 1 d . . . . .
H2 H 0.243955 -0.044848 0.160602 0.071 Uiso 1 1 calc R U . . .
C5 C 0.36204(6) 0.6762(2) 0.25894(14) 0.0610(4) Uani 1 1 d . . . . .
C3 C 0.27741(5) -0.0765(2) 0.02552(11) 0.0506(3) Uani 1 1 d . . . . .
C1 C 0.21937(5) -0.3004(2) 0.07086(13) 0.0602(4) Uani 1 1 d . . . . .
H1 H 0.198844 -0.334590 0.118752 0.072 Uiso 1 1 calc R U . . .
C4 C 0.30811(5) 0.1068(2) 0.05222(12) 0.0554(3) Uani 1 1 d . . . . .
C10 C 0.48508(6) 1.1619(2) 0.42473(16) 0.0693(4) Uani 1 1 d . . . . .
H10 H 0.475505 1.272705 0.373842 0.083 Uiso 1 1 calc R U . . .
C11 C 0.52863(6) 1.1658(2) 0.51753(16) 0.0722(5) Uani 1 1 d . . . . .
H11 H 0.547741 1.280338 0.528961 0.087 Uiso 1 1 calc R U . . .
C8 C 0.40695(6) 0.9985(2) 0.31077(16) 0.0688(4) Uani 1 1 d . . . . .
H8A H 0.381936 1.029959 0.350853 0.083 Uiso 1 1 calc R U . . .
H8B H 0.406848 1.102953 0.250940 0.083 Uiso 1 1 calc R U . . .
C7 C 0.41566(7) 0.7335(3) 0.15980(19) 0.0847(6) Uani 1 1 d . . . . .
C6 C 0.39383(8) 0.5570(3) 0.1249(2) 0.0866(6) Uani 1 1 d . . . . .
H7 H 0.4409(8) 0.806(4) 0.141(2) 0.108(7) Uiso 1 1 d . . . . .
H5 H 0.3425(6) 0.697(3) 0.3147(17) 0.080(5) Uiso 1 1 d . . . . .
H6 H 0.3972(8) 0.466(4) 0.062(2) 0.108(7) Uiso 1 1 d . . . . .
H1A H 0.3229(9) 0.332(4) 0.159(2) 0.126(8) Uiso 1 1 d . . . . .

loop_
_atom_site_aniso_label
_atom_site_aniso_U_11
_atom_site_aniso_U_22
_atom_site_aniso_U_33
_atom_site_aniso_U_23
_atom_site_aniso_U_13
_atom_site_aniso_U_12
O1 0.0812(8) 0.0646(7) 0.0686(7) -0.0164(5) 0.0297(6) -0.0196(6)
O2 0.0926(8) 0.0748(8) 0.0858(8) -0.0146(6) 0.0470(7) -0.0312(6)
N2 0.0544(6) 0.0603(7) 0.0592(7) -0.0093(5) 0.0108(5) -0.0113(5)
N1 0.0720(8) 0.0648(8) 0.0692(8) -0.0149(6) 0.0190(6) -0.0148(6)
C9 0.0542(7) 0.0519(7) 0.0574(7) -0.0088(6) 0.0145(6) -0.0088(6)
C2 0.0664(8) 0.0623(8) 0.0541(7) -0.0114(6) 0.0248(6) -0.0109(7)
C5 0.0577(8) 0.0654(9) 0.0599(8) -0.0107(7) 0.0168(6) -0.0125(7)
C3 0.0518(7) 0.0523(7) 0.0469(6) 0.0012(5) 0.0124(5) -0.0049(6)
C1 0.0643(8) 0.0676(9) 0.0553(7) -0.0054(7) 0.0274(6) -0.0146(7)
C4 0.0580(8) 0.0563(8) 0.0518(7) 0.0017(6) 0.0150(6) -0.0067(6)
C10 0.0735(10) 0.0546(8) 0.0718(9) 0.0063(7) 0.0072(8) -0.0151(7)
C11 0.0681(9) 0.0579(9) 0.0814(10) 0.0037(8) 0.0060(8) -0.0261(7)
C8 0.0607(8) 0.0564(9) 0.0797(10) -0.0106(7) 0.0044(7) -0.0072(7)
C7 0.0828(12) 0.0987(14) 0.0842(12) -0.0219(11) 0.0425(10) -0.0286(11)
C6 0.0930(13) 0.0912(13) 0.0845(12) -0.0334(11) 0.0397(10) -0.0167(11)

loop_
_atom_type_symbol
_atom_type_description
_atom_type_scat_dispersion_real
_atom_type_scat_dispersion_imag
_atom_type_scat_source
C C 0.0033 0.0016 'International Tables Vol C Tables 4.2.6.8 and 6.1.1.4'
H H 0.0000 0.0000 'International Tables Vol C Tables 4.2.6.8 and 6.1.1.4'
N N 0.0061 0.0033 'International Tables Vol C Tables 4.2.6.8 and 6.1.1.4'
O O 0.0106 0.0060 'International Tables Vol C Tables 4.2.6.8 and 6.1.1.4'

loop_
_geom_angle_atom_site_label_1
_geom_angle_atom_site_label_2
_geom_angle_atom_site_label_3
_geom_angle
_geom_angle_site_symmetry_1
_geom_angle_site_symmetry_3
_geom_angle_publ_flag
C4 O1 H1A 111.8(14) . . ?
C5 N2 C7 106.98(14) . . ?
C5 N2 C8 126.45(13) . . ?
C7 N2 C8 126.57(14) . . ?
C5 N1 C6 105.41(14) . . ?
C11 C9 C10 118.07(13) 5_676 . ?
C11 C9 C8 121.88(13) 5_676 . ?
C10 C9 C8 119.97(14) . . ?
C1 C2 C3 120.07(13) . . ?
C1 C2 H2 120.0 . . ?
C3 C2 H2 120.0 . . ?
N1 C5 N2 111.53(14) . . ?
N1 C5 H5 126.0(11) . . ?
N2 C5 H5 122.5(11) . . ?
C1 C3 C2 119.62(13) 7_545 . ?
C1 C3 C4 118.87(12) 7_545 . ?
C2 C3 C4 121.50(12) . . ?
C2 C1 C3 120.31(13) . 7_545 ?
C2 C1 H1 119.8 . . ?
C3 C1 H1 119.8 7_545 . ?
O2 C4 O1 123.45(14) . . ?
O2 C4 C3 122.42(13) . . ?
O1 C4 C3 114.10(12) . . ?
C9 C10 C11 120.61(15) . . ?
C9 C10 H10 119.7 . . ?
C11 C10 H10 119.7 . . ?
C9 C11 C10 121.31(13) 5_676 . ?
C9 C11 H11 119.3 5_676 . ?
C10 C11 H11 119.3 . . ?
N2 C8 C9 112.69(13) . . ?
N2 C8 H8A 109.1 . . ?
C9 C8 H8A 109.1 . . ?
N2 C8 H8B 109.1 . . ?
C9 C8 H8B 109.1 . . ?
H8A C8 H8B 107.8 . . ?
C6 C7 N2 106.07(16) . . ?
C6 C7 H7 135.3(14) . . ?
N2 C7 H7 118.6(14) . . ?
C7 C6 N1 110.01(16) . . ?
C7 C6 H6 129.8(14) . . ?
N1 C6 H6 120.0(14) . . ?

loop_
_geom_bond_atom_site_label_1
_geom_bond_atom_site_label_2
_geom_bond_distance
_geom_bond_site_symmetry_2
_geom_bond_publ_flag
O1 C4 1.3056(17) . ?
O1 H1A 0.98(3) . ?
O2 C4 1.2152(17) . ?
N2 C5 1.3389(19) . ?
N2 C7 1.359(2) . ?
N2 C8 1.4567(19) . ?
N1 C5 1.305(2) . ?
N1 C6 1.363(2) . ?
C9 C11 1.371(2) 5_676 ?
C9 C10 1.374(2) . ?
C9 C8 1.505(2) . ?
C2 C1 1.378(2) . ?
C2 C3 1.3883(18) . ?
C2 H2 0.9300 . ?
C5 H5 0.959(18) . ?
C3 C1 1.3844(19) 7_545 ?
C3 C4 1.4909(19) . ?
C1 H1 0.9300 . ?
C10 C11 1.381(2) . ?
C10 H10 0.9300 . ?
C11 H11 0.9300 . ?
C8 H8A 0.9700 . ?
C8 H8B 0.9700 . ?
C7 C6 1.343(3) . ?
C7 H7 0.95(2) . ?
C6 H6 0.96(2) . ?
